data_7237729
loop_
_publ_author_name
'Li, Yang'
'Zhang, Cheng'
'Li, Zhuang'
'Gu, Peiyang'
'Wang, Zilong'
'Li, Hua'
'Lu, Jianmei'
'Zhang, Qichun'

_publ_section_title
;
 Controlled deposition of large-area and highly-ordered thin films: effect
 of dip-coating-induced morphological evolution on resistive memory
 performance
;
_journal_issue 12
_journal_name_full 'Journal of Materials Chemistry C'
_journal_page_first 3512
_journal_paper_doi 10.1039/C9TC00431A
_journal_volume 7
_journal_year 2019
_chemical_formula_sum 'C113 H87 Cl3 N2 O4'
_chemical_formula_weight 1643.19
_chemical_name_systematic NIPy
_space_group_crystal_system triclinic
_space_group_IT_number 2
_space_group_name_Hall '-P 1'
_space_group_name_H-M_alt 'P -1'
_atom_sites_solution_hydrogens mixed
_audit_update_record
;
2018-09-28 deposited with the CCDC.	2019-02-20 downloaded from the CCDC.
;
_cell_angle_alpha 87.0396(13)
_cell_angle_beta 83.6537(13)
_cell_angle_gamma 80.6042(13)
_cell_formula_units_Z 2
_cell_length_a 9.7201(4)
_cell_length_b 20.7651(7)
_cell_length_c 22.6267(8)
_cell_measurement_reflns_used 6385
_cell_measurement_temperature 103.(2)
_cell_measurement_theta_max 25.0108
_cell_measurement_theta_min 2.4046
_cell_volume 4475.4(3)
_computing_cell_refinement 'SAINT V8.38A (Bruker AXS Inc., 2017)'
_computing_data_collection 'APEX3 (Bruker AXS Inc., 2017)'
_computing_data_reduction 'SAINT V8.38A (Bruker AXS Inc., 2017)'
_computing_publication_material 'APEX3 (Bruker AXS Inc., 2017)'
_computing_structure_refinement 'SHELXL-2016/6 (Sheldrick, 2016)'
_computing_structure_solution 'XS, VERSION 2013/1'
_diffrn_ambient_temperature 103.(2)
_diffrn_detector_area_resol_mean 7.4074
_diffrn_measured_fraction_theta_full 0.997
_diffrn_measured_fraction_theta_max 0.997
_diffrn_measurement_device_type 'Photon II CPADs detector'
_diffrn_measurement_method 'phi and omega scans'
_diffrn_radiation_monochromator 'Multilayer Mirror'
_diffrn_radiation_type MoK\a
_diffrn_radiation_wavelength 0.71073
_diffrn_reflns_av_R_equivalents 0.1313
_diffrn_reflns_av_unetI/netI 0.1039
_diffrn_reflns_limit_h_max 11
_diffrn_reflns_limit_h_min -11
_diffrn_reflns_limit_k_max 24
_diffrn_reflns_limit_k_min -24
_diffrn_reflns_limit_l_max 26
_diffrn_reflns_limit_l_min -26
_diffrn_reflns_number 61873
_diffrn_reflns_theta_full 25.05
_diffrn_reflns_theta_max 25.05
_diffrn_reflns_theta_min 2.29
_diffrn_source 'Incoatec microfocus source'
_diffrn_source_type 'Bruker D8 Quest'
_exptl_absorpt_coefficient_mu 0.159
_exptl_absorpt_correction_T_max 0.99
_exptl_absorpt_correction_T_min 0.81
_exptl_absorpt_correction_type 'Numerical Mu Calculated'
_exptl_absorpt_process_details
;
SADABS-2016/2 - Bruker AXS area detector scaling and absorption correction
;
_exptl_crystal_colour yellow
_exptl_crystal_density_diffrn 1.219
_exptl_crystal_density_method 'not measured'
_exptl_crystal_description plate
_exptl_crystal_F_000 1724
_exptl_crystal_recrystallization_method 'Re-crystallisation from solvent'
_exptl_crystal_size_max 0.200
_exptl_crystal_size_mid 0.140
_exptl_crystal_size_min 0.040
_refine_diff_density_max 1.249
_refine_diff_density_min -1.153
_refine_ls_extinction_method none
_refine_ls_goodness_of_fit_ref 1.040
_refine_ls_hydrogen_treatment mixed
_refine_ls_matrix_type full
_refine_ls_number_parameters 1145
_refine_ls_number_reflns 15824
_refine_ls_number_restraints 156
_refine_ls_restrained_S_all 1.037
_refine_ls_R_factor_all 0.1510
_refine_ls_R_factor_gt 0.0886
_refine_ls_shift/su_max 0.001
_refine_ls_shift/su_mean 0.000
_refine_ls_structure_factor_coef Fsqd
_refine_ls_weighting_details 'w=1/[\s^2^(Fo^2^)+(0.1699P)^2^+2.0443P] where P=(Fo^2^+2Fc^2^)/3'
_refine_ls_weighting_scheme calc
_refine_ls_wR_factor_gt 0.2432
_refine_ls_wR_factor_ref 0.2978
_reflns_number_gt 8915
_reflns_number_total 15824
_reflns_threshold_expression 'I > 2\s(I)'
_cod_data_source_file c9tc00431a2.cif
_cod_data_source_block zqc48m
_cod_database_code 7237729

loop_
_space_group_symop_operation_xyz
'x, y, z'
'-x, -y, -z'

loop_
_atom_site_type_symbol
_atom_site_label
_atom_site_fract_x
_atom_site_fract_y
_atom_site_fract_z
_atom_site_U_iso_or_equiv
_atom_site_adp_type
_atom_site_calc_flag
_atom_site_refinement_flags_adp
_atom_site_refinement_flags_occupancy
_atom_site_refinement_flags_posn
_atom_site_occupancy
_atom_site_disorder_assembly
_atom_site_disorder_group
C C1 0.2050(5) 0.8814(2) 0.2971(2) 0.0336(10) Uani d . . . 1.0 . .
C C2 0.2802(4) 0.8211(2) 0.26915(18) 0.0296(9) Uani d . . . 1.0 . .
C C3 0.3728(4) 0.7789(2) 0.30039(18) 0.0311(10) Uani d . . . 1.0 . .
H H3 0.388734 0.789121 0.339253 0.037 Uiso calc U . R 1.0 . .
C C4 0.4433(4) 0.7211(2) 0.27510(18) 0.0302(9) Uani d . . . 1.0 . .
H H4 0.506176 0.69258 0.297574 0.036 Uiso calc U . R 1.0 . .
C C5 0.4251(4) 0.70397(19) 0.21868(17) 0.0269(9) Uani d . . . 1.0 . .
C C6 0.3344(4) 0.74886(19) 0.18410(18) 0.0279(9) Uani d . . . 1.0 . .
C C7 0.3201(5) 0.7402(2) 0.12345(18) 0.0320(10) Uani d . . . 1.0 . .
H H7 0.3739 0.703781 0.103529 0.038 Uiso calc U . R 1.0 . .
C C8 0.2279(5) 0.7845(2) 0.09299(19) 0.0359(10) Uani d . . . 1.0 . .
H H8 0.218379 0.777794 0.052529 0.043 Uiso calc U . R 1.0 . .
C C9 0.1489(5) 0.8389(2) 0.12101(19) 0.0331(10) Uani d . . . 1.0 . .
H H9 0.083391 0.867813 0.100076 0.04 Uiso calc U . R 1.0 . .
C C10 0.1655(4) 0.8506(2) 0.17823(18) 0.0297(9) Uani d . . . 1.0 . .
C C11 0.0856(5) 0.9104(2) 0.2061(2) 0.0336(10) Uani d . . . 1.0 . .
C C12 0.2595(4) 0.8067(2) 0.21081(18) 0.0282(9) Uani d . . . 1.0 . .
C C13 0.4927(4) 0.63892(19) 0.19694(17) 0.0272(9) Uani d . . . 1.0 . .
C C14 0.6311(4) 0.61355(19) 0.20941(18) 0.0285(9) Uani d . . . 1.0 . .
H H14 0.684515 0.640631 0.226737 0.034 Uiso calc U . R 1.0 . .
C C15 0.6889(5) 0.5506(2) 0.19684(18) 0.0312(10) Uani d . . . 1.0 . .
H H15 0.781083 0.534433 0.206578 0.037 Uiso calc U . R 1.0 . .
C C16 0.6140(4) 0.50875(19) 0.16944(17) 0.0273(9) Uani d . . . 1.0 . .
C C17 0.6662(4) 0.4412(2) 0.16080(17) 0.0292(9) Uani d . . . 1.0 . .
C C18 0.5883(4) 0.4033(2) 0.13263(18) 0.0289(9) Uani d . . . 1.0 . .
C C19 0.6126(5) 0.3309(2) 0.13607(18) 0.0330(10) Uani d . . . 1.0 . .
C C20 0.6860(5) 0.2945(2) 0.1800(2) 0.0387(11) Uani d . . . 1.0 . .
H H20 0.72491 0.317006 0.207924 0.046 Uiso calc U . R 1.0 . .
C C21 0.7035(5) 0.2271(2) 0.1840(2) 0.0418(11) Uani d . . . 1.0 . .
H H21 0.75325 0.204069 0.214457 0.05 Uiso calc U . R 1.0 . .
C C22 0.6496(6) 0.1936(2) 0.1441(2) 0.0500(13) Uani d . . . 1.0 . .
H H22 0.664611 0.147169 0.146665 0.06 Uiso calc U . R 1.0 . .
C C23 0.5730(5) 0.2259(2) 0.0998(2) 0.0420(12) Uani d . . . 1.0 . .
C C24 0.5186(6) 0.1920(2) 0.0572(2) 0.0501(13) Uani d . . . 1.0 . .
H H24 0.531592 0.145622 0.059596 0.06 Uiso calc U . R 1.0 . .
C C25 0.4499(6) 0.2235(2) 0.0138(2) 0.0479(13) Uani d . . . 1.0 . .
H H25 0.419709 0.199039 -0.015276 0.057 Uiso calc U . R 1.0 . .
C C26 0.4201(5) 0.2936(2) 0.0100(2) 0.0389(11) Uani d . . . 1.0 . .
C C27 0.3483(5) 0.3269(2) -0.0357(2) 0.0403(11) Uani d . . . 1.0 . .
H H27 0.315429 0.303173 -0.064569 0.048 Uiso calc U . R 1.0 . .
C C28 0.3258(5) 0.3937(2) -0.03869(19) 0.0366(11) Uani d . . . 1.0 . .
H H28 0.2823 0.416056 -0.071163 0.044 Uiso calc U . R 1.0 . .
C C29 0.3654(4) 0.4295(2) 0.00505(18) 0.0337(10) Uani d . . . 1.0 . .
H H29 0.347699 0.475887 0.002087 0.04 Uiso calc U . R 1.0 . .
C C30 0.4306(4) 0.3987(2) 0.05327(18) 0.0304(10) Uani d . . . 1.0 . .
C C31 0.4745(4) 0.4355(2) 0.10078(17) 0.0281(9) Uani d . . . 1.0 . .
C C32 0.4153(4) 0.4995(2) 0.11374(17) 0.0274(9) Uani d . . . 1.0 . .
C C33 0.4809(4) 0.53619(19) 0.15090(17) 0.0265(9) Uani d . . . 1.0 . .
C C34 0.4207(4) 0.60032(19) 0.16847(17) 0.0272(9) Uani d . . . 1.0 . .
H H34 0.327621 0.617 0.160221 0.033 Uiso calc U . R 1.0 . .
C C35 0.5504(5) 0.2962(2) 0.09688(19) 0.0352(10) Uani d . . . 1.0 . .
C C36 0.4659(4) 0.3297(2) 0.05371(18) 0.0324(10) Uani d . . . 1.0 . .
C C37 0.0306(5) 0.9812(2) 0.2933(2) 0.0428(12) Uani d . . . 1.0 . .
H H37A 0.010476 0.970796 0.336237 0.051 Uiso calc U . R 1.0 . .
H H37B -0.060254 0.992747 0.276354 0.051 Uiso calc U . R 1.0 . .
C C38 0.1061(6) 1.0398(2) 0.2861(2) 0.0517(13) Uani d . . . 1.0 . .
H H38A 0.060941 1.072236 0.315735 0.062 Uiso calc U . R 1.0 . .
H H38B 0.204191 1.025728 0.295076 0.062 Uiso calc U . R 1.0 . .
C C39 0.1074(7) 1.0722(3) 0.2256(2) 0.0560(14) Uani d . . . 1.0 . .
H H39A 0.009331 1.085195 0.216254 0.067 Uiso calc U . R 1.0 . .
H H39B 0.154545 1.039947 0.196099 0.067 Uiso calc U . R 1.0 . .
C C40 0.1794(6) 1.1314(3) 0.2184(3) 0.0588(15) Uani d . . D 1.0 . .
H H40C 0.119766 1.167066 0.241058 0.071 Uiso calc U P DR 0.611(11) A 1
H H40D 0.268649 1.120943 0.236718 0.071 Uiso calc U P DR 0.611(11) A 1
H H40A 0.076(3) 1.141(7) 0.229(6) 0.071 Uiso d U P D 0.389(11) A 2
H H40B 0.213(17) 1.085(2) 0.229(6) 0.071 Uiso d U P D 0.389(11) A 2
C C41 0.2100(10) 1.1556(4) 0.1571(4) 0.046(2) Uani d U P D 0.611(11) A 1
H H41A 0.278507 1.122199 0.135186 0.055 Uiso calc U P R 0.611(11) A 1
H H41B 0.253316 1.195479 0.157574 0.055 Uiso calc U P R 0.611(11) A 1
C C42 0.0795(13) 1.1710(7) 0.1249(5) 0.057(3) Uani d U P D 0.611(11) A 1
H H42A 0.011524 1.205331 0.14569 0.068 Uiso calc U P R 0.611(11) A 1
H H42B 0.034876 1.131435 0.124454 0.068 Uiso calc U P R 0.611(11) A 1
C C43 0.1208(12) 1.1948(7) 0.0599(4) 0.059(3) Uani d U P D 0.611(11) A 1
H H43A 0.155431 1.237013 0.060777 0.071 Uiso calc U P R 0.611(11) A 1
H H43B 0.198055 1.162795 0.041328 0.071 Uiso calc U P R 0.611(11) A 1
C C44 0.0004(13) 1.2033(8) 0.0230(6) 0.076(4) Uani d U P D 0.611(11) A 1
H H44A -0.033741 1.161582 0.021711 0.113 Uiso calc U P R 0.611(11) A 1
H H44B 0.031343 1.217812 -0.017508 0.113 Uiso calc U P R 0.611(11) A 1
H H44C -0.07519 1.236056 0.040495 0.113 Uiso calc U P R 0.611(11) A 1
C C41A 0.129(2) 1.1831(8) 0.1671(7) 0.064(4) Uani d U P D 0.389(11) A 2
H H41C 0.038308 1.208653 0.182613 0.077 Uiso calc U P R 0.389(11) A 2
H H41D 0.197407 1.213907 0.160444 0.077 Uiso calc U P R 0.389(11) A 2
C C42A 0.111(2) 1.1592(9) 0.1079(7) 0.051(4) Uani d U P D 0.389(11) A 2
H H42C 0.043114 1.127979 0.113387 0.061 Uiso calc U P R 0.389(11) A 2
H H42D 0.201577 1.135503 0.090403 0.061 Uiso calc U P R 0.389(11) A 2
C C43A 0.056(2) 1.2166(7) 0.0632(6) 0.053(4) Uani d U P D 0.389(11) A 2
H H43C -0.040922 1.236552 0.076946 0.064 Uiso calc U P R 0.389(11) A 2
H H43D 0.116718 1.250826 0.06058 0.064 Uiso calc U P R 0.389(11) A 2
C C44A 0.061(2) 1.1870(9) 0.0035(7) 0.054(5) Uani d U P D 0.389(11) A 2
H H44D 0.154479 1.162108 -0.006974 0.081 Uiso calc U P R 0.389(11) A 2
H H44E 0.040991 1.221872 -0.026712 0.081 Uiso calc U P R 0.389(11) A 2
H H44F -0.009195 1.157881 0.005252 0.081 Uiso calc U P R 0.389(11) A 2
C C45 0.8064(5) 0.41355(19) 0.18040(19) 0.0309(10) Uani d . . . 1.0 . .
C C46 0.8333(5) 0.4119(2) 0.23986(19) 0.0327(10) Uani d . . . 1.0 . .
H H46 0.762975 0.431274 0.26902 0.039 Uiso calc U . R 1.0 . .
C C47 0.9622(5) 0.3821(2) 0.2566(2) 0.0371(11) Uani d . . . 1.0 . .
H H47 0.97934 0.380555 0.297176 0.045 Uiso calc U . R 1.0 . .
C C48 1.0648(5) 0.3550(2) 0.2146(2) 0.0423(12) Uani d . . . 1.0 . .
H H48 1.152667 0.33435 0.226383 0.051 Uiso calc U . R 1.0 . .
C C49 1.0415(5) 0.3576(2) 0.1554(2) 0.0399(11) Uani d . . . 1.0 . .
H H49 1.113522 0.33905 0.126507 0.048 Uiso calc U . R 1.0 . .
C C50 0.9132(5) 0.3871(2) 0.13820(19) 0.0327(10) Uani d . . . 1.0 . .
H H50 0.89791 0.389333 0.097345 0.039 Uiso calc U . R 1.0 . .
C C51 0.2841(4) 0.5329(2) 0.08907(17) 0.0287(9) Uani d . . . 1.0 . .
C C52 0.2847(4) 0.5905(2) 0.05405(17) 0.0283(9) Uani d . . . 1.0 . .
H H52 0.36691 0.61027 0.048214 0.034 Uiso calc U . R 1.0 . .
C C53 0.1665(5) 0.6187(2) 0.02797(19) 0.0350(10) Uani d . . . 1.0 . .
H H53 0.168454 0.657274 0.003676 0.042 Uiso calc U . R 1.0 . .
C C54 0.0449(5) 0.5910(2) 0.03696(19) 0.0366(11) Uani d . . . 1.0 . .
H H54 -0.035983 0.610282 0.018628 0.044 Uiso calc U . R 1.0 . .
C C55 0.0424(5) 0.5350(2) 0.07290(19) 0.0352(10) Uani d . . . 1.0 . .
H H55 -0.040758 0.51604 0.079527 0.042 Uiso calc U . R 1.0 . .
C C56 0.1602(4) 0.5067(2) 0.09910(18) 0.0305(9) Uani d . . . 1.0 . .
H H56 0.156806 0.46887 0.124312 0.037 Uiso calc U . R 1.0 . .
C C58 -0.1488(4) 0.7682(2) 0.18696(19) 0.0326(10) Uani d . . . 1.0 . .
C C59 -0.0586(4) 0.7153(2) 0.21782(18) 0.0293(9) Uani d . . . 1.0 . .
C C60 -0.0175(4) 0.6560(2) 0.19160(18) 0.0322(10) Uani d . . . 1.0 . .
H H60 -0.046143 0.649295 0.15389 0.039 Uiso calc U . R 1.0 . .
C C61 0.0659(4) 0.6057(2) 0.22010(18) 0.0307(10) Uani d . . . 1.0 . .
H H61 0.091231 0.564801 0.201699 0.037 Uiso calc U . R 1.0 . .
C C62 0.1134(4) 0.6134(2) 0.27456(18) 0.0288(9) Uani d . . . 1.0 . .
C C63 0.0715(4) 0.67412(19) 0.30326(17) 0.0264(9) Uani d . . . 1.0 . .
C C64 0.1040(4) 0.6861(2) 0.36073(17) 0.0292(9) Uani d . . . 1.0 . .
H H64 0.160728 0.652897 0.381558 0.035 Uiso calc U . R 1.0 . .
C C65 0.0554(5) 0.7447(2) 0.38700(19) 0.0339(10) Uani d . . . 1.0 . .
H H65 0.078939 0.751299 0.42565 0.041 Uiso calc U . R 1.0 . .
C C66 -0.0280(5) 0.7947(2) 0.35779(19) 0.0336(10) Uani d . . . 1.0 . .
H H66 -0.059225 0.835349 0.376203 0.04 Uiso calc U . R 1.0 . .
C C67 -0.0653(4) 0.7851(2) 0.30190(18) 0.0292(9) Uani d . . . 1.0 . .
C C68 -0.1561(5) 0.8377(2) 0.27240(19) 0.0325(10) Uani d . . . 1.0 . .
C C69 0.2047(4) 0.5570(2) 0.30045(18) 0.0295(9) Uani d . . . 1.0 . .
C C70 0.1653(5) 0.4943(2) 0.2996(2) 0.0336(10) Uani d . . . 1.0 . .
H H70 0.077871 0.490145 0.286387 0.04 Uiso calc U . R 1.0 . .
C C71 0.2508(5) 0.4398(2) 0.3176(2) 0.0353(10) Uani d . . . 1.0 . .
H H71 0.222335 0.398338 0.315969 0.042 Uiso calc U . R 1.0 . .
C C72 0.3816(4) 0.4436(2) 0.33860(18) 0.0299(9) Uani d . . . 1.0 . .
C C73 0.4771(4) 0.3871(2) 0.35334(18) 0.0311(10) Uani d . . . 1.0 . .
C C74 0.6000(5) 0.3941(2) 0.37729(18) 0.0331(10) Uani d . . . 1.0 . .
C C75 0.7223(5) 0.3413(2) 0.37933(19) 0.0342(10) Uani d . . . 1.0 . .
C C76 0.7429(5) 0.2875(2) 0.3428(2) 0.0394(11) Uani d . . . 1.0 . .
H H76 0.67283 0.282645 0.317961 0.047 Uiso calc U . R 1.0 . .
C C77 0.8641(5) 0.2409(2) 0.3419(2) 0.0451(12) Uani d . . . 1.0 . .
H H77 0.876456 0.205353 0.315941 0.054 Uiso calc U . R 1.0 . .
C C78 0.9658(5) 0.2462(3) 0.3784(2) 0.0487(13) Uani d . . . 1.0 . .
H H78 1.04674 0.21364 0.378346 0.058 Uiso calc U . R 1.0 . .
C C79 0.9510(5) 0.2987(2) 0.4154(2) 0.0425(12) Uani d . . . 1.0 . .
C C80 1.0537(5) 0.3042(3) 0.4552(2) 0.0473(13) Uani d . . . 1.0 . .
H H80 1.135548 0.27215 0.454993 0.057 Uiso calc U . R 1.0 . .
C C81 1.0366(5) 0.3537(3) 0.4927(2) 0.0461(13) Uani d . . . 1.0 . .
H H81 1.103491 0.354851 0.520014 0.055 Uiso calc U . R 1.0 . .
C C82 0.9180(5) 0.4048(2) 0.49173(19) 0.0378(11) Uani d . . . 1.0 . .
C C83 0.8986(5) 0.4559(2) 0.5314(2) 0.0409(12) Uani d . . . 1.0 . .
H H83 0.962594 0.456091 0.560187 0.049 Uiso calc U . R 1.0 . .
C C84 0.7870(5) 0.5057(2) 0.52863(19) 0.0382(11) Uani d . . . 1.0 . .
H H84 0.772712 0.539676 0.556263 0.046 Uiso calc U . R 1.0 . .
C C85 0.6951(5) 0.5065(2) 0.48558(18) 0.0344(10) Uani d . . . 1.0 . .
H H85 0.619067 0.54152 0.484198 0.041 Uiso calc U . R 1.0 . .
C C86 0.7110(4) 0.4577(2) 0.44457(18) 0.0308(10) Uani d . . . 1.0 . .
C C87 0.6140(4) 0.4567(2) 0.39858(18) 0.0299(9) Uani d . . . 1.0 . .
C C88 0.5306(4) 0.5129(2) 0.37780(18) 0.0290(9) Uani d . . . 1.0 . .
C C89 0.4156(4) 0.5069(2) 0.34533(17) 0.0284(9) Uani d . . . 1.0 . .
C C90 0.3282(4) 0.5623(2) 0.32288(17) 0.0284(9) Uani d . . . 1.0 . .
H H90 0.355819 0.604087 0.323355 0.034 Uiso calc U . R 1.0 . .
C C91 0.8309(4) 0.3481(2) 0.41433(19) 0.0341(10) Uani d . . . 1.0 . .
C C92 -0.2755(4) 0.8804(2) 0.1854(2) 0.0354(10) Uani d . . . 1.0 . .
H H92A -0.25997 0.874645 0.141871 0.042 Uiso calc U . R 1.0 . .
H H92B -0.248248 0.922737 0.193581 0.042 Uiso calc U . R 1.0 . .
C C93 -0.4289(5) 0.8814(2) 0.2063(2) 0.0361(10) Uani d . . . 1.0 . .
H H93A -0.443923 0.887615 0.249767 0.043 Uiso calc U . R 1.0 . .
H H93B -0.454997 0.838625 0.198819 0.043 Uiso calc U . R 1.0 . .
C C94 -0.5253(5) 0.9359(2) 0.17501(19) 0.0354(10) Uani d . . . 1.0 . .
H H94A -0.619882 0.941256 0.197234 0.042 Uiso calc U . R 1.0 . .
H H94B -0.488694 0.977451 0.176613 0.042 Uiso calc U . R 1.0 . .
C C95 -0.5385(5) 0.9232(2) 0.11058(19) 0.0331(10) Uani d . . . 1.0 . .
H H95A -0.563121 0.879076 0.108227 0.04 Uiso calc U . R 1.0 . .
H H95B -0.446536 0.923897 0.087097 0.04 Uiso calc U . R 1.0 . .
C C96 -0.6488(5) 0.9731(2) 0.08291(19) 0.0348(10) Uani d . . . 1.0 . .
H H96A -0.739237 0.974971 0.108099 0.042 Uiso calc U . R 1.0 . .
H H96B -0.620278 1.016798 0.082241 0.042 Uiso calc U . R 1.0 . .
C C97 -0.6690(5) 0.9570(2) 0.02020(19) 0.0342(10) Uani d . . . 1.0 . .
H H97A -0.692136 0.912302 0.020771 0.041 Uiso calc U . R 1.0 . .
H H97B -0.579356 0.957249 -0.005205 0.041 Uiso calc U . R 1.0 . .
C C98 -0.7834(5) 1.0038(2) -0.0078(2) 0.0459(12) Uani d . . . 1.0 . .
H H98A -0.872336 1.005626 0.018511 0.055 Uiso calc U . R 1.0 . .
H H98B -0.7578 1.048212 -0.010889 0.055 Uiso calc U . R 1.0 . .
C C99 -0.8057(6) 0.9837(3) -0.0691(2) 0.0551(14) Uani d . . . 1.0 . .
H H99A -0.717886 0.981689 -0.095227 0.083 Uiso calc U . R 1.0 . .
H H99B -0.878362 1.015731 -0.085582 0.083 Uiso calc U . R 1.0 . .
H H99C -0.835321 0.940623 -0.065959 0.083 Uiso calc U . R 1.0 . .
C C100 0.4384(4) 0.3214(2) 0.3460(2) 0.0355(10) Uani d . . . 1.0 . .
C C101 0.4265(5) 0.2796(2) 0.3954(2) 0.0440(12) Uani d . . . 1.0 . .
H H101 0.442712 0.29315 0.433201 0.053 Uiso calc U . R 1.0 . .
C C102 0.3911(5) 0.2182(2) 0.3902(3) 0.0524(14) Uani d . . . 1.0 . .
H H102 0.38178 0.189986 0.424261 0.063 Uiso calc U . R 1.0 . .
C C103 0.3696(6) 0.1986(2) 0.3353(3) 0.0533(14) Uani d . . . 1.0 . .
H H103 0.347065 0.156256 0.331398 0.064 Uiso calc U . R 1.0 . .
C C104 0.3803(5) 0.2392(2) 0.2865(3) 0.0478(13) Uani d . . . 1.0 . .
H H104 0.363921 0.225361 0.248865 0.057 Uiso calc U . R 1.0 . .
C C105 0.4152(5) 0.3014(2) 0.2913(2) 0.0399(11) Uani d . . . 1.0 . .
H H105 0.422901 0.329652 0.257065 0.048 Uiso calc U . R 1.0 . .
C C106 0.5572(4) 0.5799(2) 0.38951(18) 0.0306(10) Uani d . . . 1.0 . .
C C107 0.6843(5) 0.5994(2) 0.36840(18) 0.0347(10) Uani d . . . 1.0 . .
H H107 0.752818 0.570917 0.344893 0.042 Uiso calc U . R 1.0 . .
C C108 0.7115(5) 0.6600(2) 0.3814(2) 0.0423(12) Uani d . . . 1.0 . .
H H108 0.798754 0.672906 0.36682 0.051 Uiso calc U . R 1.0 . .
C C109 0.6144(6) 0.7015(2) 0.4150(2) 0.0453(13) Uani d . . . 1.0 . .
H H109 0.635058 0.742703 0.424255 0.054 Uiso calc U . R 1.0 . .
C C110 0.4844(5) 0.6839(2) 0.43591(19) 0.0400(11) Uani d . . . 1.0 . .
H H110 0.416173 0.713118 0.458798 0.048 Uiso calc U . R 1.0 . .
C C111 0.4565(5) 0.6229(2) 0.42276(18) 0.0314(10) Uani d . . . 1.0 . .
H H111 0.368282 0.610554 0.436499 0.038 Uiso calc U . R 1.0 . .
C C112 0.6344(11) 0.0290(4) 0.3195(6) 0.133(4) Uani d . . . 1.0 . .
H H112 0.702928 -0.012497 0.316231 0.16 Uiso calc U . R 1.0 . .
C C113 -0.0166(4) 0.72551(19) 0.27389(18) 0.0277(9) Uani d . . . 1.0 . .
C C114 0.8194(4) 0.4039(2) 0.45040(18) 0.0325(10) Uani d . . . 1.0 . .
Cl Cl1 0.6418(5) 0.06786(18) 0.24937(19) 0.1944(16) Uani d . . . 1.0 . .
Cl Cl2 0.6930(5) 0.0757(2) 0.36662(19) 0.2069(19) Uani d . . . 1.0 . .
Cl Cl3 0.4749(4) 0.0077(2) 0.3392(3) 0.260(3) Uani d . . . 1.0 . .
N N1 0.1111(4) 0.92215(17) 0.26399(16) 0.0349(9) Uani d . . . 1.0 . .
N N2 -0.1875(4) 0.82739(17) 0.21544(15) 0.0314(8) Uani d . . . 1.0 . .
O O1 0.2216(4) 0.89597(15) 0.34680(14) 0.0444(8) Uani d . . . 1.0 . .
O O2 0.0017(3) 0.94818(15) 0.18001(14) 0.0414(8) Uani d . . . 1.0 . .
O O3 -0.1879(3) 0.76134(16) 0.13889(14) 0.0434(8) Uani d . . . 1.0 . .
O O4 -0.2031(3) 0.88944(15) 0.29609(15) 0.0440(8) Uani d . . . 1.0 . .

loop_
_atom_site_aniso_label
_atom_site_aniso_U_11
_atom_site_aniso_U_22
_atom_site_aniso_U_33
_atom_site_aniso_U_12
_atom_site_aniso_U_13
_atom_site_aniso_U_23
C1 0.035(3) 0.028(2) 0.037(3) -0.0046(19) -0.002(2) 0.0041(19)
C2 0.031(2) 0.030(2) 0.028(2) -0.0080(18) -0.0034(18) 0.0039(17)
C3 0.033(2) 0.034(2) 0.027(2) -0.0095(19) -0.0040(18) 0.0040(17)
C4 0.030(2) 0.029(2) 0.032(2) -0.0068(18) -0.0047(18) 0.0058(17)
C5 0.024(2) 0.030(2) 0.029(2) -0.0106(17) -0.0044(17) 0.0041(17)
C6 0.026(2) 0.028(2) 0.031(2) -0.0100(17) -0.0039(18) 0.0049(17)
C7 0.033(2) 0.034(2) 0.030(2) -0.0094(19) -0.0037(19) 0.0030(18)
C8 0.040(3) 0.043(3) 0.028(2) -0.015(2) -0.009(2) 0.0053(19)
C9 0.032(2) 0.029(2) 0.040(3) -0.0052(19) -0.007(2) 0.0059(18)
C10 0.028(2) 0.031(2) 0.031(2) -0.0080(18) -0.0039(18) 0.0060(17)
C11 0.028(2) 0.034(2) 0.039(3) -0.0065(19) -0.003(2) 0.0045(19)
C12 0.027(2) 0.029(2) 0.029(2) -0.0080(18) -0.0041(18) 0.0066(17)
C13 0.030(2) 0.029(2) 0.022(2) -0.0066(18) -0.0025(17) 0.0040(16)
C14 0.029(2) 0.028(2) 0.030(2) -0.0086(18) -0.0082(18) 0.0021(17)
C15 0.031(2) 0.037(2) 0.027(2) -0.0072(19) -0.0072(18) 0.0026(18)
C16 0.029(2) 0.028(2) 0.026(2) -0.0079(18) -0.0046(17) 0.0033(16)
C17 0.031(2) 0.030(2) 0.025(2) -0.0049(18) -0.0022(18) 0.0033(17)
C18 0.030(2) 0.031(2) 0.026(2) -0.0084(18) 0.0012(18) 0.0011(17)
C19 0.033(2) 0.036(2) 0.030(2) -0.0082(19) -0.0006(19) -0.0007(18)
C20 0.045(3) 0.033(2) 0.041(3) -0.010(2) -0.008(2) 0.003(2)
C21 0.048(3) 0.035(3) 0.044(3) -0.009(2) -0.006(2) 0.003(2)
C22 0.065(4) 0.030(3) 0.053(3) -0.005(2) 0.000(3) -0.003(2)
C23 0.045(3) 0.036(3) 0.045(3) -0.005(2) 0.000(2) -0.010(2)
C24 0.062(4) 0.034(3) 0.055(3) -0.008(2) -0.003(3) -0.016(2)
C25 0.057(3) 0.043(3) 0.047(3) -0.013(2) -0.006(3) -0.019(2)
C26 0.039(3) 0.045(3) 0.035(2) -0.011(2) 0.002(2) -0.016(2)
C27 0.033(3) 0.057(3) 0.033(2) -0.013(2) 0.002(2) -0.018(2)
C28 0.029(2) 0.056(3) 0.026(2) -0.011(2) 0.0025(18) -0.007(2)
C29 0.024(2) 0.047(3) 0.030(2) -0.0060(19) 0.0013(18) -0.0067(19)
C30 0.024(2) 0.041(3) 0.026(2) -0.0089(19) 0.0025(17) -0.0049(18)
C31 0.026(2) 0.038(2) 0.021(2) -0.0112(18) 0.0014(17) 0.0019(17)
C32 0.025(2) 0.034(2) 0.024(2) -0.0071(18) -0.0003(17) -0.0002(17)
C33 0.028(2) 0.031(2) 0.021(2) -0.0098(18) -0.0022(17) 0.0032(16)
C34 0.027(2) 0.028(2) 0.026(2) -0.0047(17) -0.0045(17) 0.0043(17)
C35 0.035(3) 0.037(2) 0.034(2) -0.006(2) 0.002(2) -0.0079(19)
C36 0.029(2) 0.040(3) 0.028(2) -0.0084(19) 0.0044(18) -0.0074(18)
C37 0.042(3) 0.036(3) 0.048(3) 0.000(2) -0.003(2) -0.003(2)
C38 0.064(4) 0.036(3) 0.056(3) -0.009(2) -0.010(3) -0.004(2)
C39 0.065(4) 0.050(3) 0.057(3) -0.023(3) 0.002(3) -0.010(3)
C40 0.055(4) 0.042(3) 0.083(4) -0.012(3) -0.014(3) -0.001(3)
C41 0.049(5) 0.032(4) 0.058(5) -0.012(4) 0.002(4) -0.011(4)
C42 0.077(7) 0.053(6) 0.046(6) -0.030(5) -0.006(5) -0.004(5)
C43 0.067(7) 0.060(6) 0.054(5) -0.016(5) -0.012(5) 0.001(5)
C44 0.075(9) 0.085(10) 0.069(9) -0.021(7) -0.016(7) 0.027(7)
C41A 0.078(9) 0.047(7) 0.066(8) -0.014(7) 0.002(7) 0.001(6)
C42A 0.062(7) 0.042(7) 0.044(7) 0.001(6) -0.004(6) -0.003(6)
C43A 0.066(9) 0.053(8) 0.044(7) -0.023(7) -0.002(7) 0.000(6)
C44A 0.047(10) 0.053(9) 0.063(10) -0.007(8) -0.007(8) -0.011(7)
C45 0.035(2) 0.025(2) 0.033(2) -0.0074(18) -0.0069(19) 0.0055(17)
C46 0.036(3) 0.030(2) 0.033(2) -0.0075(19) -0.0052(19) 0.0036(18)
C47 0.044(3) 0.032(2) 0.039(3) -0.011(2) -0.018(2) 0.0045(19)
C48 0.034(3) 0.037(3) 0.058(3) -0.006(2) -0.016(2) 0.005(2)
C49 0.030(3) 0.039(3) 0.051(3) -0.002(2) -0.008(2) -0.002(2)
C50 0.034(2) 0.032(2) 0.031(2) -0.0055(19) -0.0059(19) 0.0021(18)
C51 0.026(2) 0.036(2) 0.024(2) -0.0063(18) 0.0019(17) -0.0049(17)
C52 0.028(2) 0.035(2) 0.022(2) -0.0059(18) -0.0025(17) -0.0020(17)
C53 0.034(3) 0.040(3) 0.028(2) -0.002(2) 0.0013(19) -0.0015(19)
C54 0.026(2) 0.052(3) 0.032(2) -0.003(2) -0.0047(19) -0.008(2)
C55 0.029(2) 0.045(3) 0.033(2) -0.011(2) 0.0005(19) -0.008(2)
C56 0.027(2) 0.036(2) 0.030(2) -0.0093(18) -0.0005(18) -0.0045(18)
C58 0.027(2) 0.040(3) 0.032(2) -0.0126(19) -0.0039(19) 0.0039(19)
C59 0.022(2) 0.038(2) 0.029(2) -0.0087(18) -0.0017(17) 0.0031(18)
C60 0.031(2) 0.040(3) 0.026(2) -0.006(2) -0.0042(18) -0.0032(18)
C61 0.023(2) 0.034(2) 0.035(2) -0.0056(18) 0.0001(18) -0.0077(18)
C62 0.023(2) 0.033(2) 0.030(2) -0.0054(18) -0.0011(17) -0.0011(17)
C63 0.023(2) 0.029(2) 0.028(2) -0.0079(17) 0.0007(17) -0.0006(17)
C64 0.031(2) 0.032(2) 0.024(2) -0.0066(18) -0.0021(18) 0.0026(17)
C65 0.036(3) 0.041(3) 0.026(2) -0.012(2) -0.0015(19) 0.0013(18)
C66 0.036(3) 0.030(2) 0.033(2) -0.0060(19) 0.0033(19) -0.0011(18)
C67 0.031(2) 0.028(2) 0.028(2) -0.0072(18) 0.0003(18) 0.0011(17)
C68 0.030(2) 0.028(2) 0.039(2) -0.0051(19) -0.0008(19) 0.0025(19)
C69 0.030(2) 0.031(2) 0.026(2) -0.0022(18) -0.0039(18) 0.0008(17)
C70 0.025(2) 0.033(2) 0.043(3) -0.0049(19) -0.0055(19) -0.0035(19)
C71 0.031(2) 0.032(2) 0.043(3) -0.0029(19) -0.005(2) -0.0058(19)
C72 0.027(2) 0.032(2) 0.030(2) -0.0030(18) -0.0010(18) 0.0010(17)
C73 0.028(2) 0.035(2) 0.030(2) -0.0040(18) -0.0007(18) -0.0010(18)
C74 0.031(2) 0.040(3) 0.026(2) -0.0035(19) -0.0018(18) 0.0068(18)
C75 0.031(2) 0.038(2) 0.032(2) -0.0018(19) -0.0025(19) 0.0061(19)
C76 0.037(3) 0.040(3) 0.039(3) -0.003(2) -0.003(2) 0.005(2)
C77 0.037(3) 0.043(3) 0.051(3) 0.005(2) -0.002(2) 0.000(2)
C78 0.034(3) 0.049(3) 0.059(3) 0.004(2) -0.005(2) 0.008(2)
C79 0.033(3) 0.049(3) 0.042(3) 0.002(2) -0.003(2) 0.009(2)
C80 0.027(3) 0.058(3) 0.053(3) -0.001(2) -0.008(2) 0.021(3)
C81 0.032(3) 0.064(3) 0.043(3) -0.011(2) -0.010(2) 0.019(3)
C82 0.030(2) 0.054(3) 0.030(2) -0.012(2) -0.0054(19) 0.013(2)
C83 0.030(3) 0.062(3) 0.033(2) -0.019(2) -0.007(2) 0.018(2)
C84 0.039(3) 0.052(3) 0.025(2) -0.017(2) -0.004(2) 0.006(2)
C85 0.031(2) 0.044(3) 0.028(2) -0.011(2) 0.0001(19) 0.0055(19)
C86 0.026(2) 0.041(2) 0.027(2) -0.0092(19) -0.0032(17) 0.0062(18)
C87 0.024(2) 0.038(2) 0.027(2) -0.0068(18) 0.0002(17) 0.0020(18)
C88 0.027(2) 0.034(2) 0.026(2) -0.0079(18) -0.0014(17) 0.0013(17)
C89 0.024(2) 0.035(2) 0.025(2) -0.0033(18) 0.0003(17) -0.0015(17)
C90 0.027(2) 0.031(2) 0.027(2) -0.0036(18) -0.0006(18) 0.0009(17)
C91 0.025(2) 0.042(3) 0.032(2) -0.0050(19) 0.0024(18) 0.0108(19)
C92 0.029(2) 0.034(2) 0.043(3) -0.0066(19) -0.007(2) 0.0088(19)
C93 0.033(3) 0.039(3) 0.037(2) -0.009(2) -0.004(2) 0.0068(19)
C94 0.030(2) 0.035(2) 0.041(3) -0.0046(19) -0.005(2) 0.0035(19)
C95 0.030(2) 0.030(2) 0.039(2) -0.0022(19) -0.0060(19) -0.0010(18)
C96 0.032(2) 0.033(2) 0.038(2) -0.0042(19) -0.003(2) 0.0012(19)
C97 0.032(2) 0.035(2) 0.036(2) -0.0068(19) -0.0045(19) 0.0036(19)
C98 0.044(3) 0.049(3) 0.040(3) 0.002(2) -0.004(2) 0.008(2)
C99 0.060(4) 0.061(3) 0.048(3) -0.015(3) -0.019(3) 0.012(3)
C100 0.023(2) 0.034(2) 0.048(3) -0.0008(18) 0.000(2) 0.000(2)
C101 0.039(3) 0.040(3) 0.051(3) -0.003(2) 0.000(2) 0.000(2)
C102 0.046(3) 0.038(3) 0.069(4) -0.007(2) 0.007(3) 0.005(3)
C103 0.045(3) 0.032(3) 0.084(4) -0.009(2) -0.005(3) -0.003(3)
C104 0.039(3) 0.039(3) 0.066(3) -0.001(2) -0.010(2) -0.014(3)
C105 0.035(3) 0.038(3) 0.047(3) -0.002(2) -0.008(2) -0.007(2)
C106 0.029(2) 0.038(2) 0.026(2) -0.0099(19) -0.0059(18) 0.0049(18)
C107 0.033(2) 0.047(3) 0.026(2) -0.010(2) -0.0097(19) 0.0090(19)
C108 0.041(3) 0.052(3) 0.040(3) -0.023(2) -0.015(2) 0.015(2)
C109 0.063(4) 0.040(3) 0.042(3) -0.027(3) -0.022(3) 0.008(2)
C110 0.051(3) 0.040(3) 0.030(2) -0.007(2) -0.013(2) -0.001(2)
C111 0.034(2) 0.033(2) 0.028(2) -0.0085(19) -0.0049(19) 0.0027(18)
C112 0.113(7) 0.060(5) 0.210(12) -0.021(5) 0.052(7) 0.018(6)
C113 0.025(2) 0.030(2) 0.029(2) -0.0068(17) 0.0002(17) 0.0009(17)
C114 0.026(2) 0.046(3) 0.025(2) -0.0097(19) 0.0009(18) 0.0104(19)
Cl1 0.246(5) 0.149(3) 0.199(4) -0.052(3) -0.034(3) -0.018(3)
Cl2 0.191(4) 0.198(4) 0.212(4) 0.054(3) -0.042(3) -0.045(3)
Cl3 0.129(3) 0.157(3) 0.468(8) -0.018(2) 0.072(4) 0.003(4)
N1 0.034(2) 0.031(2) 0.038(2) -0.0043(16) 0.0013(17) -0.0001(16)
N2 0.028(2) 0.0306(19) 0.035(2) -0.0033(15) -0.0042(16) 0.0029(15)
O1 0.057(2) 0.0406(19) 0.0343(18) -0.0023(16) -0.0058(16) -0.0066(14)
O2 0.0383(19) 0.0376(18) 0.0482(19) -0.0020(15) -0.0123(15) 0.0042(15)
O3 0.044(2) 0.048(2) 0.0390(19) -0.0049(16) -0.0141(15) 0.0026(15)
O4 0.045(2) 0.0341(18) 0.052(2) -0.0008(15) -0.0069(16) -0.0016(15)

loop_
_atom_type_symbol
_atom_type_description
_atom_type_scat_dispersion_real
_atom_type_scat_dispersion_imag
_atom_type_scat_source
C C 0.0033 0.0016 'International Tables Vol C Tables 4.2.6.8 and 6.1.1.4'
H H 0.0000 0.0000 'International Tables Vol C Tables 4.2.6.8 and 6.1.1.4'
N N 0.0061 0.0033 'International Tables Vol C Tables 4.2.6.8 and 6.1.1.4'
O O 0.0106 0.0060 'International Tables Vol C Tables 4.2.6.8 and 6.1.1.4'
Cl Cl 0.1484 0.1585 'International Tables Vol C Tables 4.2.6.8 and 6.1.1.4'

loop_
_geom_angle_atom_site_label_1
_geom_angle_atom_site_label_2
_geom_angle_atom_site_label_3
_geom_angle
O1 C1 N1 119.9(4)
O1 C1 C2 122.8(4)
N1 C1 C2 117.3(4)
C3 C2 C12 119.8(4)
C3 C2 C1 119.4(4)
C12 C2 C1 120.8(4)
C2 C3 C4 120.2(4)
C5 C4 C3 122.5(4)
C4 C5 C6 118.3(4)
C4 C5 C13 119.5(3)
C6 C5 C13 122.2(3)
C7 C6 C12 117.7(4)
C7 C6 C5 123.3(4)
C12 C6 C5 118.9(4)
C8 C7 C6 120.5(4)
C7 C8 C9 120.9(4)
C10 C9 C8 120.2(4)
C9 C10 C12 120.6(4)
C9 C10 C11 119.3(4)
C12 C10 C11 120.1(4)
O2 C11 N1 120.9(4)
O2 C11 C10 121.8(4)
N1 C11 C10 117.3(4)
C2 C12 C10 119.9(4)
C2 C12 C6 120.2(4)
C10 C12 C6 119.9(4)
C34 C13 C14 118.5(4)
C34 C13 C5 121.5(4)
C14 C13 C5 119.8(4)
C15 C14 C13 120.9(4)
C14 C15 C16 121.5(4)
C33 C16 C15 117.7(4)
C33 C16 C17 119.5(4)
C15 C16 C17 122.8(4)
C18 C17 C16 119.7(4)
C18 C17 C45 121.7(4)
C16 C17 C45 118.5(4)
C17 C18 C31 118.9(4)
C17 C18 C19 123.2(4)
C31 C18 C19 117.8(4)
C20 C19 C35 117.4(4)
C20 C19 C18 122.9(4)
C35 C19 C18 119.4(4)
C21 C20 C19 122.3(4)
C22 C21 C20 120.1(5)
C21 C22 C23 121.4(4)
C22 C23 C24 122.4(4)
C22 C23 C35 118.6(4)
C24 C23 C35 119.1(4)
C25 C24 C23 121.7(5)
C24 C25 C26 121.6(4)
C27 C26 C36 119.5(4)
C27 C26 C25 121.7(4)
C36 C26 C25 118.7(4)
C28 C27 C26 119.8(4)
C27 C28 C29 121.1(4)
C28 C29 C30 121.3(4)
C29 C30 C36 117.8(4)
C29 C30 C31 122.6(4)
C36 C30 C31 119.4(4)
C32 C31 C18 119.4(4)
C32 C31 C30 123.3(4)
C18 C31 C30 117.2(4)
C31 C32 C33 120.1(4)
C31 C32 C51 122.4(4)
C33 C32 C51 117.5(3)
C34 C33 C16 118.5(4)
C34 C33 C32 122.5(4)
C16 C33 C32 119.0(4)
C13 C34 C33 122.2(4)
C19 C35 C36 121.0(4)
C19 C35 C23 120.0(4)
C36 C35 C23 119.0(4)
C30 C36 C26 120.0(4)
C30 C36 C35 120.4(4)
C26 C36 C35 119.5(4)
N1 C37 C38 113.6(4)
C39 C38 C37 114.2(4)
C38 C39 C40 114.6(5)
C41 C40 C39 115.8(6)
C39 C40 C41A 115.2(8)
C40 C41 C42 112.1(8)
C41 C42 C43 109.1(9)
C44 C43 C42 112.3(10)
C42A C41A C40 119.3(12)
C41A C42A C43A 112.6(14)
C44A C43A C42A 107.0(13)
C50 C45 C46 118.6(4)
C50 C45 C17 119.0(4)
C46 C45 C17 122.3(4)
C47 C46 C45 120.3(4)
C48 C47 C46 120.2(4)
C47 C48 C49 120.4(4)
C48 C49 C50 120.0(4)
C49 C50 C45 120.4(4)
C56 C51 C52 118.5(4)
C56 C51 C32 121.0(4)
C52 C51 C32 120.5(4)
C53 C52 C51 120.3(4)
C52 C53 C54 120.5(4)
C55 C54 C53 119.4(4)
C56 C55 C54 120.3(4)
C55 C56 C51 120.9(4)
O3 C58 N2 120.4(4)
O3 C58 C59 122.4(4)
N2 C58 C59 117.2(4)
C60 C59 C113 120.2(4)
C60 C59 C58 119.5(4)
C113 C59 C58 120.4(4)
C59 C60 C61 120.2(4)
C62 C61 C60 122.2(4)
C61 C62 C63 119.0(4)
C61 C62 C69 117.8(4)
C63 C62 C69 123.2(4)
C64 C63 C62 124.2(4)
C64 C63 C113 117.2(4)
C62 C63 C113 118.4(4)
C65 C64 C63 121.5(4)
C64 C65 C66 120.9(4)
C67 C66 C65 120.0(4)
C66 C67 C113 120.2(4)
C66 C67 C68 119.3(4)
C113 C67 C68 120.5(4)
O4 C68 N2 119.9(4)
O4 C68 C67 122.2(4)
N2 C68 C67 117.9(4)
C90 C69 C70 118.5(4)
C90 C69 C62 123.2(4)
C70 C69 C62 118.2(4)
C71 C70 C69 121.1(4)
C70 C71 C72 121.5(4)
C71 C72 C73 122.4(4)
C71 C72 C89 117.8(4)
C73 C72 C89 119.7(4)
C74 C73 C72 119.7(4)
C74 C73 C100 121.6(4)
C72 C73 C100 118.5(4)
C73 C74 C87 119.1(4)
C73 C74 C75 123.7(4)
C87 C74 C75 117.1(4)
C76 C75 C91 117.7(4)
C76 C75 C74 122.3(4)
C91 C75 C74 119.7(4)
C77 C76 C75 121.6(5)
C78 C77 C76 120.2(5)
C77 C78 C79 120.6(4)
C78 C79 C91 119.3(4)
C78 C79 C80 121.5(4)
C91 C79 C80 119.2(5)
C81 C80 C79 121.4(5)
C80 C81 C82 120.6(5)
C83 C82 C114 119.4(4)
C83 C82 C81 120.7(4)
C114 C82 C81 119.9(5)
C84 C83 C82 120.0(4)
C83 C84 C85 120.3(5)
C86 C85 C84 122.0(4)
C85 C86 C114 117.6(4)
C85 C86 C87 123.3(4)
C114 C86 C87 118.9(4)
C88 C87 C74 119.1(4)
C88 C87 C86 123.1(4)
C74 C87 C86 117.7(4)
C87 C88 C89 119.7(4)
C87 C88 C106 121.7(4)
C89 C88 C106 118.6(4)
C90 C89 C72 118.8(4)
C90 C89 C88 122.0(4)
C72 C89 C88 119.0(4)
C69 C90 C89 121.7(4)
C75 C91 C79 120.4(4)
C75 C91 C114 120.4(4)
C79 C91 C114 119.2(4)
N2 C92 C93 111.1(4)
C92 C93 C94 112.8(4)
C95 C94 C93 114.2(4)
C94 C95 C96 113.2(3)
C97 C96 C95 112.8(4)
C96 C97 C98 114.3(4)
C99 C98 C97 112.5(4)
C105 C100 C101 119.6(4)
C105 C100 C73 121.5(4)
C101 C100 C73 118.9(4)
C100 C101 C102 120.4(5)
C103 C102 C101 119.6(5)
C104 C103 C102 120.5(5)
C103 C104 C105 120.5(5)
C100 C105 C104 119.5(5)
C107 C106 C111 119.1(4)
C107 C106 C88 120.2(4)
C111 C106 C88 120.7(4)
C108 C107 C106 120.4(5)
C109 C108 C107 120.5(5)
C108 C109 C110 120.6(5)
C111 C110 C109 119.1(5)
C110 C111 C106 120.4(4)
Cl2 C112 Cl3 116.8(7)
Cl2 C112 Cl1 108.1(5)
Cl3 C112 Cl1 111.0(8)
C67 C113 C59 119.8(4)
C67 C113 C63 120.2(4)
C59 C113 C63 120.0(4)
C82 C114 C86 120.3(4)
C82 C114 C91 119.2(4)
C86 C114 C91 120.5(4)
C1 N1 C11 124.5(4)
C1 N1 C37 117.1(4)
C11 N1 C37 118.3(4)
C68 N2 C58 123.9(3)
C68 N2 C92 117.9(3)
C58 N2 C92 118.0(3)

loop_
_geom_bond_atom_site_label_1
_geom_bond_atom_site_label_2
_geom_bond_distance
C1 O1 1.215(5)
C1 N1 1.394(5)
C1 C2 1.477(6)
C2 C3 1.377(6)
C2 C12 1.411(6)
C3 C4 1.398(6)
C4 C5 1.380(6)
C5 C6 1.438(5)
C5 C13 1.485(6)
C6 C7 1.418(6)
C6 C12 1.426(6)
C7 C8 1.388(6)
C8 C9 1.396(6)
C9 C10 1.361(6)
C10 C12 1.420(6)
C10 C11 1.484(6)
C11 O2 1.216(5)
C11 N1 1.400(6)
C13 C34 1.372(6)
C13 C14 1.416(6)
C14 C15 1.366(6)
C15 C16 1.426(6)
C16 C33 1.425(6)
C16 C17 1.427(6)
C17 C18 1.398(6)
C17 C45 1.495(6)
C18 C31 1.441(6)
C18 C19 1.481(6)
C19 C20 1.403(6)
C19 C35 1.414(6)
C20 C21 1.382(6)
C21 C22 1.364(7)
C22 C23 1.394(7)
C23 C24 1.417(7)
C23 C35 1.440(6)
C24 C25 1.332(7)
C25 C26 1.438(7)
C26 C27 1.401(7)
C26 C36 1.422(6)
C27 C28 1.368(7)
C28 C29 1.390(6)
C29 C30 1.397(6)
C30 C36 1.416(6)
C30 C31 1.489(6)
C31 C32 1.391(6)
C32 C33 1.427(6)
C32 C51 1.500(6)
C33 C34 1.422(6)
C35 C36 1.427(6)
C37 N1 1.487(6)
C37 C38 1.513(7)
C38 C39 1.495(7)
C39 C40 1.504(8)
C40 C41 1.468(9)
C40 C41A 1.603(17)
C41 C42 1.514(12)
C42 C43 1.557(11)
C43 C44 1.494(10)
C41A C42A 1.490(15)
C42A C43A 1.585(16)
C43A C44A 1.506(15)
C45 C50 1.393(6)
C45 C46 1.397(6)
C46 C47 1.386(6)
C47 C48 1.369(7)
C48 C49 1.380(7)
C49 C50 1.385(6)
C51 C56 1.392(6)
C51 C52 1.400(6)
C52 C53 1.380(6)
C53 C54 1.387(6)
C54 C55 1.386(7)
C55 C56 1.379(6)
C58 O3 1.214(5)
C58 N2 1.394(5)
C58 C59 1.484(6)
C59 C60 1.376(6)
C59 C113 1.411(6)
C60 C61 1.389(6)
C61 C62 1.388(6)
C62 C63 1.427(6)
C62 C69 1.486(6)
C63 C64 1.415(6)
C63 C113 1.438(5)
C64 C65 1.371(6)
C65 C66 1.395(6)
C66 C67 1.386(6)
C67 C113 1.408(6)
C67 C68 1.468(6)
C68 O4 1.223(5)
C68 N2 1.392(5)
C69 C90 1.377(6)
C69 C70 1.418(6)
C70 C71 1.361(6)
C71 C72 1.421(6)
C72 C73 1.422(6)
C72 C89 1.425(6)
C73 C74 1.395(6)
C73 C100 1.497(6)
C74 C87 1.443(6)
C74 C75 1.483(6)
C75 C76 1.398(6)
C75 C91 1.416(6)
C76 C77 1.396(6)
C77 C78 1.379(7)
C78 C79 1.388(7)
C79 C91 1.424(6)
C79 C80 1.438(7)
C80 C81 1.343(7)
C81 C82 1.435(7)
C82 C83 1.399(7)
C82 C114 1.414(6)
C83 C84 1.376(7)
C84 C85 1.391(6)
C85 C86 1.388(6)
C86 C114 1.416(6)
C86 C87 1.483(6)
C87 C88 1.399(6)
C88 C89 1.430(6)
C88 C106 1.497(6)
C89 C90 1.421(6)
C91 C114 1.435(6)
C92 N2 1.466(5)
C92 C93 1.511(6)
C93 C94 1.542(6)
C94 C95 1.517(6)
C95 C96 1.527(6)
C96 C97 1.515(6)
C97 C98 1.523(6)
C98 C99 1.517(7)
C100 C105 1.378(6)
C100 C101 1.386(7)
C101 C102 1.388(7)
C102 C103 1.375(8)
C103 C104 1.360(8)
C104 C105 1.400(7)
C106 C107 1.391(6)
C106 C111 1.394(6)
C107 C108 1.379(7)
C108 C109 1.361(7)
C109 C110 1.398(7)
C110 C111 1.390(6)
C112 Cl2 1.681(12)
C112 Cl3 1.688(10)
C112 Cl1 1.742(11)
